data_7014924
loop_
_publ_author_name
'Chen, Zilu'
'Liu, Xianlin'
'Zhang, Chuanbing'
'Zhang, Zhong'
'Liang, Fupei'

_publ_section_title
;
 Structure, adsorption and magnetic properties of chiral metal-organic
 frameworks bearing linear trinuclear secondary building blocks.
;
_journal_issue 9
_journal_name_full 'Dalton transactions (Cambridge, England : 2003)'
_journal_page_first 1911
_journal_page_last 1918
_journal_paper_doi 10.1039/c0dt01278e
_journal_volume 40
_journal_year 2011
_chemical_absolute_configuration rmad
_chemical_formula_moiety 'C76 H68 Co3 N14 O18, 28(H2 O)'
_chemical_formula_sum 'C76 H124 Co3 N14 O46'
_chemical_formula_weight 2146.68
_chemical_name_systematic
;
?
;
_space_group_IT_number 18
_symmetry_cell_setting orthorhombic
_symmetry_space_group_name_Hall 'P 2 2ab'
_symmetry_space_group_name_H-M 'P 21 21 2'
_atom_sites_solution_hydrogens geom
_atom_sites_solution_primary direct
_atom_sites_solution_secondary difmap
_audit_creation_method SHELXL-97
_cell_angle_alpha 90.00
_cell_angle_beta 90.00
_cell_angle_gamma 90.00
_cell_formula_units_Z 2
_cell_length_a 18.663(4)
_cell_length_b 24.329(5)
_cell_length_c 11.395(2)
_cell_measurement_reflns_used 14612
_cell_measurement_temperature 223(2)
_cell_measurement_theta_max 27.48
_cell_measurement_theta_min 3.08
_cell_volume 5173.9(18)
_computing_cell_refinement 'CrystalClear (Rigaku Inc., 2007)'
_computing_data_collection 'CrystalClear (Rigaku Inc., 2007)'
_computing_data_reduction 'CrystalClear (Rigaku Inc., 2007)'
_computing_molecular_graphics 'Bruker SHELXTL'
_computing_publication_material 'Bruker SHELXTL'
_computing_structure_refinement 'SHELXL-97 (Sheldrick, 1997)'
_computing_structure_solution 'SHELXS-97 (Sheldrick, 1990)'
_diffrn_ambient_temperature 223(2)
_diffrn_measured_fraction_theta_full 0.994
_diffrn_measured_fraction_theta_max 0.994
_diffrn_measurement_device_type 'CCD area detector'
_diffrn_measurement_method dtprofit.ref
_diffrn_radiation_monochromator graphite
_diffrn_radiation_source 'fine-focus sealed tube'
_diffrn_radiation_type MoK\a
_diffrn_radiation_wavelength 0.71073
_diffrn_reflns_av_R_equivalents 0.0695
_diffrn_reflns_av_sigmaI/netI 0.1148
_diffrn_reflns_limit_h_max 22
_diffrn_reflns_limit_h_min -20
_diffrn_reflns_limit_k_max 18
_diffrn_reflns_limit_k_min -28
_diffrn_reflns_limit_l_max 13
_diffrn_reflns_limit_l_min -12
_diffrn_reflns_number 17138
_diffrn_reflns_theta_full 25.01
_diffrn_reflns_theta_max 25.01
_diffrn_reflns_theta_min 3.08
_exptl_absorpt_coefficient_mu 0.570
_exptl_absorpt_correction_T_max 0.9193
_exptl_absorpt_correction_T_min 0.8040
_exptl_absorpt_correction_type multi-scan
_exptl_absorpt_process_details 'SADABS (Bruker, 1998)'
_exptl_crystal_colour red
_exptl_crystal_density_diffrn 1.378
_exptl_crystal_density_method 'not measured'
_exptl_crystal_description block
_exptl_crystal_F_000 2254
_exptl_crystal_size_max 0.40
_exptl_crystal_size_mid 0.20
_exptl_crystal_size_min 0.15
_refine_diff_density_max 0.547
_refine_diff_density_min -0.410
_refine_diff_density_rms 0.083
_refine_ls_abs_structure_details 'Flack H D (1983), Acta Cryst. A39, 876-881'
_refine_ls_abs_structure_Flack 0.04(2)
_refine_ls_extinction_coef 0.0016(5)
_refine_ls_extinction_expression Fc^*^=kFc[1+0.001xFc^2^\l^3^/sin(2\q)]^-1/4^
_refine_ls_extinction_method SHELXL
_refine_ls_goodness_of_fit_ref 1.074
_refine_ls_hydrogen_treatment constr
_refine_ls_matrix_type full
_refine_ls_number_parameters 633
_refine_ls_number_reflns 8960
_refine_ls_number_restraints 0
_refine_ls_restrained_S_all 1.074
_refine_ls_R_factor_all 0.0995
_refine_ls_R_factor_gt 0.0736
_refine_ls_shift/su_max 0.001
_refine_ls_shift/su_mean 0.000
_refine_ls_structure_factor_coef Fsqd
_refine_ls_weighting_details 'calc w=1/[\s^2^(Fo^2^)+(0.0718P)^2^+0.1247P] where P=(Fo^2^+2Fc^2^)/3'
_refine_ls_weighting_scheme calc
_refine_ls_wR_factor_gt 0.1547
_refine_ls_wR_factor_ref 0.1746
_reflns_number_gt 6893
_reflns_number_total 8960
_reflns_threshold_expression >2sigma(I)
_cod_data_source_file C0DT01278E.TXT
_cod_data_source_block cc
_cod_original_cell_volume 5174.0(18)
_cod_original_sg_symbol_Hall 'P 2 2ab '
_cod_original_sg_symbol_H-M P21212
_cod_database_code 7014924

loop_
_symmetry_equiv_pos_as_xyz
'x, y, z'
'-x, -y, z'
'-x+1/2, y+1/2, -z'
'x+1/2, -y+1/2, -z'

loop_
_atom_site_label
_atom_site_type_symbol
_atom_site_fract_x
_atom_site_fract_y
_atom_site_fract_z
_atom_site_U_iso_or_equiv
_atom_site_adp_type
_atom_site_occupancy
_atom_site_symmetry_multiplicity
_atom_site_calc_flag
_atom_site_refinement_flags
_atom_site_disorder_assembly
_atom_site_disorder_group
Co1 Co 0.5000 0.5000 0.53936(9) 0.0221(3) Uani 1 2 d S . .
Co2 Co 0.30007(4) 0.51926(4) 0.53456(6) 0.0267(2) Uani 1 1 d . . .
C1 C 0.3825(3) 0.6023(3) 0.5364(5) 0.0260(13) Uani 1 1 d . . .
C2 C 0.4301(3) 0.6526(3) 0.5337(6) 0.0300(13) Uani 1 1 d . . .
H2 H 0.4751 0.6445 0.5763 0.036 Uiso 1 1 calc R . .
C3 C 0.4482(3) 0.6678(3) 0.4057(5) 0.0366(17) Uani 1 1 d . . .
H3A H 0.4053 0.6808 0.3665 0.055 Uiso 1 1 calc R . .
H3B H 0.4664 0.6356 0.3652 0.055 Uiso 1 1 calc R . .
H3C H 0.4842 0.6965 0.4049 0.055 Uiso 1 1 calc R . .
C4 C 0.3872(3) 0.7022(3) 0.7074(5) 0.0352(16) Uani 1 1 d . . .
C5 C 0.3400(3) 0.7476(3) 0.7515(5) 0.0360(16) Uani 1 1 d . . .
C6 C 0.3516(4) 0.7691(3) 0.8621(5) 0.0410(18) Uani 1 1 d . . .
H6 H 0.3910 0.7570 0.9068 0.049 Uiso 1 1 calc R . .
C7 C 0.3062(4) 0.8079(3) 0.9068(6) 0.0476(19) Uani 1 1 d . . .
C8 C 0.2497(4) 0.8278(3) 0.8396(5) 0.0426(18) Uani 1 1 d . . .
H8 H 0.2191 0.8549 0.8702 0.051 Uiso 1 1 calc R . .
C9 C 0.2383(4) 0.8072(3) 0.7255(5) 0.0370(16) Uani 1 1 d . . .
C10 C 0.2830(3) 0.7667(3) 0.6831(5) 0.0317(15) Uani 1 1 d . . .
H10 H 0.2752 0.7520 0.6079 0.038 Uiso 1 1 calc R . .
C11 C 0.3175(4) 0.8330(3) 1.0276(6) 0.0494(19) Uani 1 1 d . . .
C12 C 0.4486(5) 0.8129(5) 1.2432(8) 0.087(4) Uani 1 1 d . . .
H12A H 0.4645 0.7751 1.2358 0.130 Uiso 1 1 calc R . .
H12B H 0.4603 0.8266 1.3208 0.130 Uiso 1 1 calc R . .
H12C H 0.4723 0.8353 1.1845 0.130 Uiso 1 1 calc R . .
C13 C 0.3679(4) 0.8156(4) 1.2249(6) 0.054(2) Uani 1 1 d . . .
H13 H 0.3527 0.8543 1.2359 0.065 Uiso 1 1 calc R . .
C14 C 0.3280(4) 0.7804(4) 1.3156(6) 0.054(2) Uani 1 1 d . . .
C15 C 0.1794(3) 0.8309(3) 0.6539(5) 0.0368(16) Uani 1 1 d . . .
C16 C 0.1470(4) 0.8297(4) 0.3331(6) 0.053(2) Uani 1 1 d . . .
H16A H 0.1933 0.8434 0.3076 0.080 Uiso 1 1 calc R . .
H16B H 0.1099 0.8441 0.2820 0.080 Uiso 1 1 calc R . .
H16C H 0.1468 0.7899 0.3297 0.080 Uiso 1 1 calc R . .
C17 C 0.1329(3) 0.8484(3) 0.4591(5) 0.0321(14) Uani 1 1 d . . .
H17 H 0.0869 0.8322 0.4852 0.039 Uiso 1 1 calc R . .
C18 C 0.1261(3) 0.9099(2) 0.4637(5) 0.0249(12) Uani 1 1 d . . .
C19 C 0.2633(4) 0.4792(3) 0.1636(5) 0.0404(16) Uani 1 1 d . . .
H19 H 0.2412 0.4496 0.1252 0.049 Uiso 1 1 calc R . .
C20 C 0.2663(3) 0.4808(4) 0.2846(5) 0.0430(18) Uani 1 1 d . . .
H20 H 0.2458 0.4515 0.3265 0.052 Uiso 1 1 calc R . .
C21 C 0.3242(4) 0.5627(3) 0.2807(5) 0.0417(18) Uani 1 1 d . . .
H21 H 0.3462 0.5918 0.3211 0.050 Uiso 1 1 calc R . .
C22 C 0.3229(4) 0.5654(3) 0.1598(5) 0.0423(18) Uani 1 1 d . . .
H22 H 0.3416 0.5959 0.1196 0.051 Uiso 1 1 calc R . .
C23 C 0.2929(3) 0.5215(3) 0.0997(5) 0.0337(15) Uani 1 1 d . . .
C24 C 0.2930(3) 0.5216(3) -0.0299(5) 0.0323(14) Uani 1 1 d . . .
C25 C 0.2791(4) 0.5677(4) -0.0942(5) 0.054(2) Uani 1 1 d . . .
H25 H 0.2680 0.6009 -0.0560 0.064 Uiso 1 1 calc R . .
C26 C 0.2813(4) 0.5658(3) -0.2176(5) 0.0427(18) Uani 1 1 d . . .
H26 H 0.2693 0.5976 -0.2601 0.051 Uiso 1 1 calc R . .
C27 C 0.3138(4) 0.4766(3) -0.2115(5) 0.0426(17) Uani 1 1 d . . .
H27 H 0.3274 0.4444 -0.2513 0.051 Uiso 1 1 calc R . .
C28 C 0.3101(4) 0.4741(3) -0.0921(5) 0.0410(17) Uani 1 1 d . . .
H28 H 0.3190 0.4409 -0.0525 0.049 Uiso 1 1 calc R . .
C29 C 0.1464(4) 0.5533(4) 0.5178(9) 0.070(3) Uani 1 1 d . . .
H29 H 0.1678 0.5870 0.4978 0.083 Uiso 1 1 calc R . .
C30 C 0.0727(4) 0.5509(4) 0.5218(11) 0.078(3) Uani 1 1 d . . .
H30 H 0.0453 0.5825 0.5064 0.094 Uiso 1 1 calc R . .
C31 C 0.0396(3) 0.5024(3) 0.5485(6) 0.0448(17) Uani 1 1 d . . .
C32 C 0.0831(3) 0.4587(4) 0.5722(9) 0.072(3) Uani 1 1 d . . .
H32 H 0.0628 0.4247 0.5928 0.086 Uiso 1 1 calc R . .
C33 C 0.1573(4) 0.4642(4) 0.5662(8) 0.064(3) Uani 1 1 d . . .
H33 H 0.1860 0.4332 0.5813 0.076 Uiso 1 1 calc R . .
C34 C 0.4902(3) 0.5468(3) 0.7882(5) 0.0284(14) Uani 1 1 d . . .
H34 H 0.4830 0.5797 0.7467 0.034 Uiso 1 1 calc R . .
C35 C 0.4902(3) 0.5477(3) 0.9083(5) 0.0311(15) Uani 1 1 d . . .
H35 H 0.4836 0.5813 0.9476 0.037 Uiso 1 1 calc R . .
C36 C 0.5000 0.5000 0.9729(7) 0.0252(17) Uani 1 2 d S . .
C37 C 0.5000 0.5000 1.1030(6) 0.027(2) Uani 1 2 d S . .
C38 C 0.5352(3) 0.5412(3) 1.1674(5) 0.0311(15) Uani 1 1 d . . .
H38 H 0.5593 0.5698 1.1285 0.037 Uiso 1 1 calc R . .
C39 C 0.5339(3) 0.5393(3) 1.2878(5) 0.0288(14) Uani 1 1 d . . .
H39 H 0.5581 0.5669 1.3295 0.035 Uiso 1 1 calc R . .
N1 N 0.3944(3) 0.6993(2) 0.5900(4) 0.0329(13) Uani 1 1 d . . .
H1 H 0.3774 0.7258 0.5467 0.039 Uiso 1 1 calc R . .
N2 N 0.3494(4) 0.7994(3) 1.1047(5) 0.0553(18) Uani 1 1 d . . .
H2A H 0.3598 0.7661 1.0823 0.066 Uiso 1 1 calc R . .
N3 N 0.1890(2) 0.8282(2) 0.5353(4) 0.0323(11) Uani 1 1 d . . .
H3 H 0.2282 0.8146 0.5061 0.039 Uiso 1 1 calc R . .
N4 N 0.2964(3) 0.5215(2) 0.3456(4) 0.0310(12) Uani 1 1 d . . .
N5 N 0.2997(2) 0.5208(2) -0.2764(4) 0.0304(12) Uani 1 1 d . . .
N6 N 0.1889(2) 0.5110(2) 0.5403(4) 0.0314(12) Uani 1 1 d . . .
N7 N 0.5000 0.5000 0.7283(5) 0.0259(16) Uani 1 2 d S . .
N8 N 0.5000 0.5000 1.3492(5) 0.0233(16) Uani 1 2 d S . .
O1 O 0.40925(19) 0.55445(17) 0.5349(3) 0.0273(9) Uani 1 1 d . . .
O2 O 0.31475(19) 0.60730(18) 0.5372(4) 0.0313(10) Uani 1 1 d . . .
O3 O 0.4146(3) 0.6675(2) 0.7740(4) 0.0490(14) Uani 1 1 d . . .
O4 O 0.2931(3) 0.7395(3) 1.2809(4) 0.0662(16) Uani 1 1 d . . .
O5 O 0.3353(3) 0.7952(3) 1.4219(4) 0.0654(18) Uani 1 1 d . . .
O6 O 0.2983(4) 0.8785(3) 1.0514(5) 0.091(2) Uani 1 1 d . . .
O7 O 0.18287(19) 0.93738(17) 0.4732(3) 0.0273(9) Uani 1 1 d . . .
O8 O 0.06432(19) 0.93024(17) 0.4536(4) 0.0264(9) Uani 1 1 d . . .
O9 O 0.1263(2) 0.8520(2) 0.6967(4) 0.0467(13) Uani 1 1 d . . .
O10 O 0.4131(3) 0.6732(3) 0.0322(5) 0.0827(19) Uani 1 1 d . . .
H101 H 0.4160 0.6679 -0.0418 0.124 Uiso 1 1 d R . .
H102 H 0.3687 0.6767 0.0471 0.124 Uiso 1 1 d R . .
O11 O 0.2154(3) 0.6804(3) 0.4298(5) 0.079(2) Uani 1 1 d . . .
H111 H 0.2451 0.6586 0.4617 0.119 Uiso 1 1 d R . .
H112 H 0.2377 0.7081 0.4022 0.119 Uiso 1 1 d R . .
O12 O 0.4554(4) 0.8343(3) 0.5509(7) 0.111(3) Uani 1 1 d . . .
H121 H 0.4167 0.8159 0.5512 0.167 Uiso 1 1 d R . .
H122 H 0.4946 0.8225 0.5225 0.167 Uiso 1 1 d R . .
O13 O 0.0883(4) 0.7068(4) 0.5470(8) 0.126(3) Uani 1 1 d . . .
H131 H 0.1251 0.6916 0.5164 0.189 Uiso 1 1 d R . .
H132 H 0.0748 0.6894 0.6081 0.189 Uiso 1 1 d R . .
O14 O 0.0581(5) 0.8204(4) 0.9059(7) 0.136(4) Uani 1 1 d . . .
H141 H 0.0142 0.8217 0.9260 0.203 Uiso 1 1 d R . .
H142 H 0.0626 0.8063 0.8379 0.203 Uiso 1 1 d R . .
O15 O 0.2423(7) 0.6862(4) 0.0895(7) 0.159(4) Uani 1 1 d . . .
H151 H 0.2594 0.7116 0.1327 0.239 Uiso 1 1 d R . .
H152 H 0.2061 0.6977 0.0514 0.239 Uiso 1 1 d R . .
O16 O 0.1226(6) 0.7210(5) 0.9665(10) 0.182(5) Uani 1 1 d . . .
H161 H 0.1243 0.7561 0.9664 0.274 Uiso 1 1 d R . .
H162 H 0.0822 0.7105 0.9931 0.274 Uiso 1 1 d R . .
O17 O 0.1325(5) 0.6552(4) 0.7621(9) 0.140(4) Uani 1 1 d . . .
H171 H 0.1514 0.6556 0.6942 0.210 Uiso 1 1 d R . .
H172 H 0.1188 0.6875 0.7801 0.210 Uiso 1 1 d R . .
O18 O 0.4031(6) 0.9635(5) 0.0655(12) 0.191(5) Uani 1 1 d . . .
H181 H 0.3722 0.9379 0.0608 0.286 Uiso 1 1 d R . .
H182 H 0.4227 0.9628 0.1331 0.286 Uiso 1 1 d R . .
O19 O 0.1459(7) 0.6145(6) 0.2297(11) 0.206(6) Uani 1 1 d . . .
H191 H 0.1652 0.6327 0.2850 0.308 Uiso 1 1 d R . .
H192 H 0.1614 0.6218 0.1639 0.308 Uiso 1 1 d R . .
O20 O 0.0499(6) 0.5697(5) 0.8743(11) 0.185(5) Uani 1 1 d . . .
H201 H 0.0457 0.5456 0.9282 0.277 Uiso 1 1 d R . .
H202 H 0.0933 0.5707 0.8506 0.277 Uiso 1 1 d R . .
O21 O 0.4224(7) -0.0003(8) 0.8203(11) 0.231(8) Uani 1 1 d . . .
H211 H 0.4277 0.0123 0.8897 0.347 Uiso 1 1 d R . .
H212 H 0.4230 0.0262 0.7713 0.347 Uiso 1 1 d R . .
O22 O 0.4329(11) 0.8962(9) 0.7475(12) 0.326(12) Uani 1 1 d . . .
H221 H 0.4610 0.8851 0.8011 0.489 Uiso 1 1 d R . .
H222 H 0.4391 0.8771 0.6857 0.489 Uiso 1 1 d R . .
O23 O 0.0259(10) 0.6423(9) 0.0748(15) 0.298(9) Uani 1 1 d . . .
H231 H 0.0323 0.6211 0.0163 0.447 Uiso 1 1 d R . .
H232 H 0.0607 0.6343 0.1197 0.447 Uiso 1 1 d R . .

loop_
_atom_site_aniso_label
_atom_site_aniso_U_11
_atom_site_aniso_U_22
_atom_site_aniso_U_33
_atom_site_aniso_U_23
_atom_site_aniso_U_13
_atom_site_aniso_U_12
Co1 0.0234(5) 0.0251(7) 0.0178(4) 0.000 0.000 -0.0003(5)
Co2 0.0249(4) 0.0360(5) 0.0190(3) -0.0002(4) -0.0002(3) -0.0002(4)
C1 0.027(3) 0.035(4) 0.016(2) -0.005(3) 0.002(3) 0.010(3)
C2 0.024(3) 0.029(4) 0.037(3) -0.003(3) 0.005(3) 0.003(3)
C3 0.035(3) 0.042(5) 0.032(3) 0.005(3) 0.010(3) -0.004(3)
C4 0.040(4) 0.030(4) 0.035(3) -0.008(3) -0.003(3) 0.002(3)
C5 0.043(4) 0.034(4) 0.031(3) -0.003(3) 0.001(3) 0.009(3)
C6 0.061(4) 0.037(5) 0.025(3) -0.001(3) -0.007(3) 0.023(4)
C7 0.056(4) 0.053(5) 0.034(3) -0.007(3) -0.010(3) 0.020(4)
C8 0.059(4) 0.041(5) 0.027(3) -0.002(3) 0.003(3) 0.025(4)
C9 0.053(4) 0.031(4) 0.027(3) 0.003(3) 0.004(3) 0.013(3)
C10 0.049(4) 0.019(4) 0.028(3) -0.001(3) -0.002(3) 0.005(3)
C11 0.062(4) 0.047(5) 0.039(4) -0.013(4) -0.003(4) 0.029(4)
C12 0.067(6) 0.144(12) 0.050(5) 0.010(6) 0.003(4) -0.022(7)
C13 0.069(5) 0.064(6) 0.028(3) 0.001(4) 0.000(4) 0.004(4)
C14 0.051(5) 0.077(7) 0.033(4) -0.001(4) 0.001(3) 0.010(5)
C15 0.039(4) 0.033(4) 0.039(4) 0.004(3) 0.000(3) 0.005(3)
C16 0.067(5) 0.056(6) 0.036(4) -0.019(4) -0.019(4) 0.017(4)
C17 0.030(3) 0.040(4) 0.027(3) -0.008(3) -0.006(3) 0.007(3)
C18 0.032(3) 0.031(4) 0.012(2) 0.004(3) -0.001(3) 0.005(3)
C19 0.051(4) 0.042(5) 0.028(3) -0.009(3) -0.001(3) -0.002(4)
C20 0.044(4) 0.063(5) 0.022(3) 0.001(3) -0.009(3) -0.014(4)
C21 0.051(4) 0.053(5) 0.022(3) -0.002(3) -0.004(3) -0.016(4)
C22 0.057(4) 0.047(5) 0.023(3) 0.002(3) -0.001(3) -0.010(4)
C23 0.036(3) 0.042(4) 0.023(3) 0.004(3) -0.002(3) -0.003(4)
C24 0.032(3) 0.042(4) 0.022(3) -0.004(3) -0.003(3) 0.001(3)
C25 0.077(5) 0.063(6) 0.021(3) -0.007(3) 0.002(3) 0.016(4)
C26 0.059(5) 0.041(5) 0.028(3) -0.001(3) -0.001(3) 0.016(4)
C27 0.055(4) 0.039(5) 0.033(3) -0.007(3) 0.005(3) 0.003(4)
C28 0.060(4) 0.037(5) 0.026(3) 0.005(3) -0.003(3) -0.006(4)
C29 0.039(4) 0.040(5) 0.130(8) 0.019(5) 0.008(5) -0.012(4)
C30 0.032(4) 0.035(5) 0.168(10) 0.022(6) -0.002(5) -0.001(3)
C31 0.026(3) 0.050(5) 0.059(4) 0.010(4) -0.009(3) -0.005(3)
C32 0.018(3) 0.055(6) 0.142(9) 0.033(6) -0.003(4) -0.011(3)
C33 0.026(3) 0.051(6) 0.114(8) 0.023(5) -0.004(4) 0.007(3)
C34 0.041(4) 0.019(4) 0.025(3) 0.000(3) -0.004(3) 0.003(3)
C35 0.046(4) 0.026(4) 0.022(3) -0.004(3) 0.003(3) 0.003(3)
C36 0.028(4) 0.031(5) 0.017(3) 0.000 0.000 0.002(4)
C37 0.029(4) 0.041(6) 0.012(3) 0.000 0.000 0.002(4)
C38 0.034(3) 0.034(4) 0.025(3) 0.002(3) 0.007(3) -0.001(3)
C39 0.036(3) 0.022(4) 0.028(3) -0.007(3) 0.001(3) 0.000(3)
N1 0.042(3) 0.034(4) 0.023(2) 0.003(2) -0.006(2) 0.002(3)
N2 0.079(4) 0.061(5) 0.026(3) 0.000(3) 0.002(3) 0.015(4)
N3 0.035(3) 0.033(3) 0.028(2) 0.003(3) -0.003(3) 0.008(2)
N4 0.028(3) 0.034(3) 0.031(2) 0.002(2) 0.004(2) 0.000(3)
N5 0.026(2) 0.042(4) 0.023(2) 0.002(2) 0.004(2) 0.000(3)
N6 0.031(2) 0.038(4) 0.025(2) -0.001(3) 0.002(2) -0.001(2)
N7 0.029(3) 0.029(5) 0.019(3) 0.000 0.000 0.001(4)
N8 0.028(3) 0.021(4) 0.022(3) 0.000 0.000 -0.003(4)
O1 0.028(2) 0.028(3) 0.0251(17) 0.000(2) 0.002(2) 0.0034(17)
O2 0.025(2) 0.042(3) 0.0267(19) -0.003(2) -0.004(2) 0.0046(17)
O3 0.065(3) 0.048(4) 0.034(2) -0.001(2) -0.005(2) 0.027(3)
O4 0.079(4) 0.070(5) 0.050(3) -0.002(3) 0.004(3) -0.003(4)
O5 0.058(3) 0.110(6) 0.028(2) -0.002(3) 0.001(2) 0.003(3)
O6 0.142(6) 0.081(5) 0.051(3) -0.030(3) -0.037(4) 0.064(5)
O7 0.032(2) 0.023(2) 0.0262(19) 0.0021(19) -0.0046(19) -0.0049(17)
O8 0.027(2) 0.027(2) 0.0254(19) 0.000(2) -0.0038(19) 0.0057(17)
O9 0.047(3) 0.053(4) 0.040(2) -0.005(2) 0.001(2) 0.022(3)
O10 0.107(5) 0.074(5) 0.067(3) 0.009(4) 0.013(4) 0.018(4)
O11 0.066(4) 0.078(5) 0.094(4) 0.038(4) 0.005(3) 0.012(3)
O12 0.108(5) 0.107(7) 0.118(6) 0.011(6) -0.011(5) -0.022(5)
O13 0.111(6) 0.114(7) 0.152(7) -0.008(6) 0.045(6) -0.002(5)
O14 0.159(8) 0.122(8) 0.125(6) 0.045(6) 0.087(6) 0.042(6)
O15 0.272(13) 0.120(9) 0.087(5) -0.008(5) -0.043(7) 0.012(9)
O16 0.194(11) 0.169(12) 0.184(10) 0.059(9) -0.036(9) -0.006(9)
O17 0.127(7) 0.145(10) 0.149(8) 0.015(7) 0.010(6) 0.016(7)
O18 0.141(8) 0.151(12) 0.280(15) -0.043(10) -0.044(10) -0.012(7)
O19 0.197(11) 0.266(18) 0.154(9) 0.035(10) -0.019(9) 0.061(12)
O20 0.174(10) 0.142(12) 0.238(13) 0.005(10) 0.038(9) -0.026(9)
O21 0.179(11) 0.34(2) 0.178(11) -0.028(13) 0.003(9) -0.054(14)
O22 0.44(3) 0.41(3) 0.129(10) 0.017(14) 0.005(14) -0.13(2)
O23 0.32(2) 0.27(2) 0.30(2) -0.018(18) 0.060(17) -0.033(18)

loop_
_atom_type_symbol
_atom_type_description
_atom_type_scat_dispersion_real
_atom_type_scat_dispersion_imag
_atom_type_scat_source
C C 0.0033 0.0016 'International Tables Vol C Tables 4.2.6.8 and 6.1.1.4'
H H 0.0000 0.0000 'International Tables Vol C Tables 4.2.6.8 and 6.1.1.4'
N N 0.0061 0.0033 'International Tables Vol C Tables 4.2.6.8 and 6.1.1.4'
O O 0.0106 0.0060 'International Tables Vol C Tables 4.2.6.8 and 6.1.1.4'
Co Co 0.3494 0.9721 'International Tables Vol C Tables 4.2.6.8 and 6.1.1.4'

loop_
_geom_angle_atom_site_label_1
_geom_angle_atom_site_label_2
_geom_angle_atom_site_label_3
_geom_angle
_geom_angle_site_symmetry_1
_geom_angle_site_symmetry_3
_geom_angle_publ_flag
O8 Co1 O8 175.6(2) 3_546 4_566 ?
O8 Co1 O1 92.81(15) 3_546 . ?
O8 Co1 O1 87.30(15) 4_566 . ?
O8 Co1 O1 87.30(15) 3_546 2_665 ?
O8 Co1 O1 92.81(15) 4_566 2_665 ?
O1 Co1 O1 177.3(2) . 2_665 ?
O8 Co1 N7 87.78(12) 3_546 . ?
O8 Co1 N7 87.78(12) 4_566 . ?
O1 Co1 N7 91.37(11) . . ?
O1 Co1 N7 91.37(11) 2_665 . ?
O8 Co1 N8 92.22(12) 3_546 1_554 ?
O8 Co1 N8 92.22(12) 4_566 1_554 ?
O1 Co1 N8 88.63(11) . 1_554 ?
O1 Co1 N8 88.63(11) 2_665 1_554 ?
N7 Co1 N8 180.000(2) . 1_554 ?
O7 Co2 N6 93.65(18) 3_546 . ?
O7 Co2 N5 93.5(2) 3_546 1_556 ?
N6 Co2 N5 88.12(18) . 1_556 ?
O7 Co2 N4 89.2(2) 3_546 . ?
N6 Co2 N4 90.12(18) . . ?
N5 Co2 N4 176.9(2) 1_556 . ?
O7 Co2 O2 163.55(14) 3_546 . ?
N6 Co2 O2 102.77(18) . . ?
N5 Co2 O2 88.24(19) 1_556 . ?
N4 Co2 O2 89.6(2) . . ?
O7 Co2 O1 103.70(15) 3_546 . ?
N6 Co2 O1 162.62(18) . . ?
N5 Co2 O1 89.68(17) 1_556 . ?
N4 Co2 O1 91.22(17) . . ?
O2 Co2 O1 59.92(14) . . ?
O1 C1 O2 118.7(5) . . ?
O1 C1 C2 120.8(5) . . ?
O2 C1 C2 120.5(5) . . ?
N1 C2 C1 110.6(5) . . ?
N1 C2 C3 109.1(5) . . ?
C1 C2 C3 110.0(5) . . ?
N1 C2 H2 109.0 . . ?
C1 C2 H2 109.0 . . ?
C3 C2 H2 109.0 . . ?
C2 C3 H3A 109.5 . . ?
C2 C3 H3B 109.5 . . ?
H3A C3 H3B 109.5 . . ?
C2 C3 H3C 109.5 . . ?
H3A C3 H3C 109.5 . . ?
H3B C3 H3C 109.5 . . ?
O3 C4 N1 122.0(6) . . ?
O3 C4 C5 122.4(5) . . ?
N1 C4 C5 115.5(6) . . ?
C6 C5 C10 120.2(6) . . ?
C6 C5 C4 119.5(6) . . ?
C10 C5 C4 120.3(5) . . ?
C7 C6 C5 120.2(6) . . ?
C7 C6 H6 119.9 . . ?
C5 C6 H6 119.9 . . ?
C6 C7 C8 120.4(6) . . ?
C6 C7 C11 121.9(6) . . ?
C8 C7 C11 117.6(6) . . ?
C7 C8 C9 119.9(6) . . ?
C7 C8 H8 120.0 . . ?
C9 C8 H8 120.0 . . ?
C10 C9 C8 119.1(6) . . ?
C10 C9 C15 122.2(5) . . ?
C8 C9 C15 118.7(6) . . ?
C9 C10 C5 120.1(6) . . ?
C9 C10 H10 119.9 . . ?
C5 C10 H10 119.9 . . ?
O6 C11 N2 123.4(7) . . ?
O6 C11 C7 122.4(7) . . ?
N2 C11 C7 114.2(6) . . ?
C13 C12 H12A 109.5 . . ?
C13 C12 H12B 109.5 . . ?
H12A C12 H12B 109.5 . . ?
C13 C12 H12C 109.5 . . ?
H12A C12 H12C 109.5 . . ?
H12B C12 H12C 109.5 . . ?
N2 C13 C12 110.4(7) . . ?
N2 C13 C14 111.3(7) . . ?
C12 C13 C14 111.3(7) . . ?
N2 C13 H13 107.9 . . ?
C12 C13 H13 107.9 . . ?
C14 C13 H13 107.9 . . ?
O4 C14 O5 125.5(8) . . ?
O4 C14 C13 118.9(6) . . ?
O5 C14 C13 115.5(8) . . ?
O9 C15 N3 121.5(6) . . ?
O9 C15 C9 123.2(6) . . ?
N3 C15 C9 115.3(5) . . ?
C17 C16 H16A 109.5 . . ?
C17 C16 H16B 109.5 . . ?
H16A C16 H16B 109.5 . . ?
C17 C16 H16C 109.5 . . ?
H16A C16 H16C 109.5 . . ?
H16B C16 H16C 109.5 . . ?
N3 C17 C18 112.2(5) . . ?
N3 C17 C16 109.8(5) . . ?
C18 C17 C16 110.0(6) . . ?
N3 C17 H17 108.2 . . ?
C18 C17 H17 108.2 . . ?
C16 C17 H17 108.2 . . ?
O7 C18 O8 124.7(6) . . ?
O7 C18 C17 117.5(5) . . ?
O8 C18 C17 117.8(5) . . ?
C23 C19 C20 119.5(7) . . ?
C23 C19 H19 120.3 . . ?
C20 C19 H19 120.3 . . ?
N4 C20 C19 123.9(7) . . ?
N4 C20 H20 118.0 . . ?
C19 C20 H20 118.0 . . ?
N4 C21 C22 125.1(7) . . ?
N4 C21 H21 117.4 . . ?
C22 C21 H21 117.4 . . ?
C21 C22 C23 117.7(7) . . ?
C21 C22 H22 121.2 . . ?
C23 C22 H22 121.2 . . ?
C19 C23 C22 118.4(5) . . ?
C19 C23 C24 122.1(7) . . ?
C22 C23 C24 119.5(6) . . ?
C25 C24 C28 116.8(5) . . ?
C25 C24 C23 122.6(7) . . ?
C28 C24 C23 120.5(7) . . ?
C24 C25 C26 120.2(7) . . ?
C24 C25 H25 119.9 . . ?
C26 C25 H25 119.9 . . ?
N5 C26 C25 122.6(7) . . ?
N5 C26 H26 118.7 . . ?
C25 C26 H26 118.7 . . ?
N5 C27 C28 125.5(7) . . ?
N5 C27 H27 117.2 . . ?
C28 C27 H27 117.2 . . ?
C27 C28 C24 118.8(7) . . ?
C27 C28 H28 120.6 . . ?
C24 C28 H28 120.6 . . ?
N6 C29 C30 123.9(8) . . ?
N6 C29 H29 118.1 . . ?
C30 C29 H29 118.1 . . ?
C31 C30 C29 119.8(8) . . ?
C31 C30 H30 120.1 . . ?
C29 C30 H30 120.1 . . ?
C32 C31 C30 116.6(6) . . ?
C32 C31 C31 122.2(8) . 2_565 ?
C30 C31 C31 121.2(9) . 2_565 ?
C31 C32 C33 120.5(8) . . ?
C31 C32 H32 119.8 . . ?
C33 C32 H32 119.8 . . ?
N6 C33 C32 122.6(7) . . ?
N6 C33 H33 118.7 . . ?
C32 C33 H33 118.7 . . ?
N7 C34 C35 121.6(6) . . ?
N7 C34 H34 119.2 . . ?
C35 C34 H34 119.2 . . ?
C34 C35 C36 121.1(6) . . ?
C34 C35 H35 119.4 . . ?
C36 C35 H35 119.4 . . ?
C35 C36 C35 115.8(7) . 2_665 ?
C35 C36 C37 122.1(3) . . ?
C35 C36 C37 122.1(3) 2_665 . ?
C38 C37 C38 117.0(7) . 2_665 ?
C38 C37 C36 121.5(3) . . ?
C38 C37 C36 121.5(3) 2_665 . ?
C39 C38 C37 119.3(6) . . ?
C39 C38 H38 120.3 . . ?
C37 C38 H38 120.3 . . ?
N8 C39 C38 123.6(6) . . ?
N8 C39 H39 118.2 . . ?
C38 C39 H39 118.2 . . ?
C4 N1 C2 121.4(6) . . ?
C4 N1 H1 119.3 . . ?
C2 N1 H1 119.3 . . ?
C11 N2 C13 123.5(7) . . ?
C11 N2 H2A 118.2 . . ?
C13 N2 H2A 118.2 . . ?
C15 N3 C17 118.9(5) . . ?
C15 N3 H3 120.6 . . ?
C17 N3 H3 120.6 . . ?
C20 N4 C21 115.3(5) . . ?
C20 N4 Co2 121.1(4) . . ?
C21 N4 Co2 123.6(4) . . ?
C26 N5 C27 115.8(5) . . ?
C26 N5 Co2 121.3(4) . 1_554 ?
C27 N5 Co2 122.8(4) . 1_554 ?
C33 N6 C29 116.6(6) . . ?
C33 N6 Co2 122.4(4) . . ?
C29 N6 Co2 121.0(5) . . ?
C34 N7 C34 118.7(6) . 2_665 ?
C34 N7 Co1 120.6(3) . . ?
C34 N7 Co1 120.6(3) 2_665 . ?
C39 N8 C39 117.2(7) . 2_665 ?
C39 N8 Co1 121.4(3) . 1_556 ?
C39 N8 Co1 121.4(3) 2_665 1_556 ?
C1 O1 Co1 151.1(4) . . ?
C1 O1 Co2 89.6(3) . . ?
Co1 O1 Co2 119.17(19) . . ?
C1 O2 Co2 91.8(4) . . ?
C18 O7 Co2 130.9(4) . 3_556 ?
C18 O8 Co1 147.7(4) . 3_556 ?
H101 O10 H102 105.9 . . ?
H111 O11 H112 109.4 . . ?
H121 O12 H122 123.6 . . ?
H131 O13 H132 111.0 . . ?
H141 O14 H142 110.8 . . ?
H151 O15 H152 110.9 . . ?
H161 O16 H162 109.4 . . ?
H171 O17 H172 109.5 . . ?
H181 O18 H182 109.5 . . ?
H191 O19 H192 114.5 . . ?
H201 O20 H202 109.6 . . ?
H211 O21 H212 109.5 . . ?
H221 O22 H222 109.7 . . ?
H231 O23 H232 103.2 . . ?

loop_
_geom_bond_atom_site_label_1
_geom_bond_atom_site_label_2
_geom_bond_distance
_geom_bond_site_symmetry_2
_geom_bond_publ_flag
Co1 O8 2.080(4) 3_546 ?
Co1 O8 2.080(4) 4_566 ?
Co1 O1 2.151(4) . ?
Co1 O1 2.151(4) 2_665 ?
Co1 N7 2.153(6) . ?
Co1 N8 2.167(6) 1_554 ?
Co2 O7 2.019(4) 3_546 ?
Co2 N6 2.085(5) . ?
Co2 N5 2.154(4) 1_556 ?
Co2 N4 2.156(5) . ?
Co2 O2 2.160(4) . ?
Co2 O1 2.210(4) . ?
C1 O1 1.267(7) . ?
C1 O2 1.271(6) . ?
C1 C2 1.512(8) . ?
C2 N1 1.466(8) . ?
C2 C3 1.542(8) . ?
C2 H2 0.9900 . ?
C3 H3A 0.9700 . ?
C3 H3B 0.9700 . ?
C3 H3C 0.9700 . ?
C4 O3 1.246(8) . ?
C4 N1 1.345(8) . ?
C4 C5 1.500(9) . ?
C5 C6 1.382(9) . ?
C5 C10 1.398(9) . ?
C6 C7 1.367(10) . ?
C6 H6 0.9400 . ?
C7 C8 1.390(9) . ?
C7 C11 1.521(9) . ?
C8 C9 1.409(9) . ?
C8 H8 0.9400 . ?
C9 C10 1.378(9) . ?
C9 C15 1.486(9) . ?
C10 H10 0.9400 . ?
C11 O6 1.195(9) . ?
C11 N2 1.340(9) . ?
C12 C13 1.521(11) . ?
C12 H12A 0.9700 . ?
C12 H12B 0.9700 . ?
C12 H12C 0.9700 . ?
C13 N2 1.466(9) . ?
C13 C14 1.536(11) . ?
C13 H13 0.9900 . ?
C14 O4 1.253(10) . ?
C14 O5 1.271(9) . ?
C15 O9 1.219(7) . ?
C15 N3 1.365(8) . ?
C16 C17 1.529(9) . ?
C16 H16A 0.9700 . ?
C16 H16B 0.9700 . ?
C16 H16C 0.9700 . ?
C17 N3 1.446(7) . ?
C17 C18 1.502(9) . ?
C17 H17 0.9900 . ?
C18 O7 1.258(7) . ?
C18 O8 1.261(6) . ?
C19 C23 1.376(10) . ?
C19 C20 1.380(8) . ?
C19 H19 0.9400 . ?
C20 N4 1.333(9) . ?
C20 H20 0.9400 . ?
C21 N4 1.349(9) . ?
C21 C22 1.379(8) . ?
C21 H21 0.9400 . ?
C22 C23 1.386(10) . ?
C22 H22 0.9400 . ?
C23 C24 1.476(7) . ?
C24 C25 1.365(10) . ?
C24 C28 1.393(10) . ?
C25 C26 1.408(8) . ?
C25 H25 0.9400 . ?
C26 N5 1.328(9) . ?
C26 H26 0.9400 . ?
C27 N5 1.331(9) . ?
C27 C28 1.363(8) . ?
C27 H27 0.9400 . ?
C28 H28 0.9400 . ?
C29 N6 1.324(10) . ?
C29 C30 1.378(10) . ?
C29 H29 0.9400 . ?
C30 C31 1.366(10) . ?
C30 H30 0.9400 . ?
C31 C32 1.363(11) . ?
C31 C31 1.484(11) 2_565 ?
C32 C33 1.394(10) . ?
C32 H32 0.9400 . ?
C33 N6 1.316(9) . ?
C33 H33 0.9400 . ?
C34 N7 1.340(7) . ?
C34 C35 1.368(8) . ?
C34 H34 0.9400 . ?
C35 C36 1.387(7) . ?
C35 H35 0.9400 . ?
C36 C35 1.387(7) 2_665 ?
C36 C37 1.483(9) . ?
C37 C38 1.405(7) . ?
C37 C38 1.405(7) 2_665 ?
C38 C39 1.372(8) . ?
C38 H38 0.9400 . ?
C39 N8 1.343(7) . ?
C39 H39 0.9400 . ?
N1 H1 0.8700 . ?
N2 H2A 0.8700 . ?
N3 H3 0.8700 . ?
N5 Co2 2.154(4) 1_554 ?
N7 C34 1.340(7) 2_665 ?
N8 C39 1.343(7) 2_665 ?
N8 Co1 2.167(6) 1_556 ?
O7 Co2 2.019(4) 3_556 ?
O8 Co1 2.080(4) 3_556 ?
O10 H101 0.8543 . ?
O10 H102 0.8500 . ?
O11 H111 0.8497 . ?
O11 H112 0.8519 . ?
O12 H121 0.8504 . ?
O12 H122 0.8501 . ?
O13 H131 0.8530 . ?
O13 H132 0.8518 . ?
O14 H141 0.8503 . ?
O14 H142 0.8522 . ?
O15 H151 0.8520 . ?
O15 H152 0.8498 . ?
O16 H161 0.8548 . ?
O16 H162 0.8520 . ?
O17 H171 0.8508 . ?
O17 H172 0.8515 . ?
O18 H181 0.8513 . ?
O18 H182 0.8528 . ?
O19 H191 0.8503 . ?
O19 H192 0.8226 . ?
O20 H201 0.8531 . ?
O20 H202 0.8530 . ?
O21 H211 0.8537 . ?
O21 H212 0.8528 . ?
O22 H221 0.8496 . ?
O22 H222 0.8506 . ?
O23 H231 0.8506 . ?
O23 H232 0.8493 . ?

loop_
_geom_hbond_atom_site_label_D
_geom_hbond_atom_site_label_H
_geom_hbond_atom_site_label_A
_geom_hbond_distance_DH
_geom_hbond_distance_HA
_geom_hbond_distance_DA
_geom_hbond_angle_DHA
_geom_hbond_site_symmetry_A
N1 H1 O5 0.87 2.34 3.214(8) 177.1 1_554
N2 H2A O10 0.87 2.54 3.394(10) 169.3 1_556
N3 H3 O5 0.87 2.27 3.126(7) 169.5 1_554
O10 H101 O3 0.85 2.10 2.945(8) 170.5 1_554
O10 H102 O15 0.85 2.42 3.269(14) 179.8 .
O11 H111 O2 0.85 2.00 2.847(7) 179.8 .
O11 H112 O4 0.85 1.89 2.654(8) 149.0 1_554
O12 H121 O5 0.85 2.17 2.844(9) 135.4 1_554
O12 H122 O13 0.85 2.05 2.899(12) 179.3 4_566
O13 H131 O11 0.85 1.97 2.796(10) 162.1 .
O13 H132 O17 0.85 2.22 2.874(14) 133.4 .
O14 H141 O10 0.85 1.95 2.800(11) 177.9 4_466
O14 H142 O9 0.85 2.29 2.810(8) 119.7 .
O15 H151 O4 0.85 1.93 2.708(10) 152.2 1_554
O15 H152 O16 0.85 1.92 2.769(15) 177.9 1_554
O16 H161 O14 0.85 2.11 2.789(14) 136.1 .
O16 H162 O23 0.85 2.17 2.91(2) 144.1 1_556
O17 H171 O13 0.85 2.40 2.874(14) 116.0 .
O17 H172 O16 0.85 2.28 2.832(16) 123.1 .
O18 H181 O6 0.85 2.00 2.851(14) 178.9 1_554
O18 H182 O20 0.85 2.51 2.938(16) 112.4 4_566
O19 H191 O11 0.85 2.22 3.074(16) 179.8 .
O19 H192 O15 0.82 2.34 2.973(18) 134.6 .
O20 H201 O18 0.85 2.22 2.814(17) 127.1 3_546
O20 H202 O17 0.85 2.40 2.886(15) 116.5 .
O21 H211 O18 0.85 2.37 2.953(19) 125.5 1_546
O21 H212 O19 0.85 2.50 3.12(2) 130.1 3_546
O22 H221 O23 0.85 1.98 2.83(2) 179.0 4_566
O22 H222 O12 0.85 1.88 2.73(2) 178.3 .
O23 H231 O20 0.85 2.07 2.92(2) 178.9 1_554
O23 H232 O19 0.85 2.08 2.93(2) 179.8 .

loop_
_geom_torsion_atom_site_label_1
_geom_torsion_atom_site_label_2
_geom_torsion_atom_site_label_3
_geom_torsion_atom_site_label_4
_geom_torsion
_geom_torsion_site_symmetry_1
_geom_torsion_site_symmetry_2
_geom_torsion_site_symmetry_3
_geom_torsion_site_symmetry_4
_geom_torsion_publ_flag
O1 C1 C2 N1 -153.2(5) . . . . ?
O2 C1 C2 N1 28.6(8) . . . . ?
O1 C1 C2 C3 86.2(7) . . . . ?
O2 C1 C2 C3 -92.0(7) . . . . ?
O3 C4 C5 C6 31.4(11) . . . . ?
N1 C4 C5 C6 -152.8(7) . . . . ?
O3 C4 C5 C10 -146.4(7) . . . . ?
N1 C4 C5 C10 29.5(9) . . . . ?
C10 C5 C6 C7 2.2(12) . . . . ?
C4 C5 C6 C7 -175.6(7) . . . . ?
C5 C6 C7 C8 -2.8(13) . . . . ?
C5 C6 C7 C11 -179.4(7) . . . . ?
C6 C7 C8 C9 1.2(12) . . . . ?
C11 C7 C8 C9 177.9(7) . . . . ?
C7 C8 C9 C10 1.1(11) . . . . ?
C7 C8 C9 C15 -177.5(7) . . . . ?
C8 C9 C10 C5 -1.7(10) . . . . ?
C15 C9 C10 C5 176.8(6) . . . . ?
C6 C5 C10 C9 0.1(11) . . . . ?
C4 C5 C10 C9 177.9(6) . . . . ?
C6 C7 C11 O6 150.9(9) . . . . ?
C8 C7 C11 O6 -25.7(13) . . . . ?
C6 C7 C11 N2 -30.1(12) . . . . ?
C8 C7 C11 N2 153.2(7) . . . . ?
N2 C13 C14 O4 8.5(11) . . . . ?
C12 C13 C14 O4 -115.2(9) . . . . ?
N2 C13 C14 O5 -173.3(7) . . . . ?
C12 C13 C14 O5 63.1(11) . . . . ?
C10 C9 C15 O9 155.1(7) . . . . ?
C8 C9 C15 O9 -26.4(11) . . . . ?
C10 C9 C15 N3 -25.7(10) . . . . ?
C8 C9 C15 N3 152.9(7) . . . . ?
N3 C17 C18 O7 37.0(7) . . . . ?
C16 C17 C18 O7 -85.6(7) . . . . ?
N3 C17 C18 O8 -145.4(5) . . . . ?
C16 C17 C18 O8 92.0(7) . . . . ?
C23 C19 C20 N4 0.2(11) . . . . ?
N4 C21 C22 C23 -2.4(11) . . . . ?
C20 C19 C23 C22 -2.1(10) . . . . ?
C20 C19 C23 C24 178.5(6) . . . . ?
C21 C22 C23 C19 3.1(10) . . . . ?
C21 C22 C23 C24 -177.5(6) . . . . ?
C19 C23 C24 C25 138.6(8) . . . . ?
C22 C23 C24 C25 -40.7(10) . . . . ?
C19 C23 C24 C28 -43.7(9) . . . . ?
C22 C23 C24 C28 136.9(7) . . . . ?
C28 C24 C25 C26 0.9(10) . . . . ?
C23 C24 C25 C26 178.7(7) . . . . ?
C24 C25 C26 N5 -3.0(12) . . . . ?
N5 C27 C28 C24 -2.6(11) . . . . ?
C25 C24 C28 C27 1.6(10) . . . . ?
C23 C24 C28 C27 -176.2(6) . . . . ?
N6 C29 C30 C31 -1.2(18) . . . . ?
C29 C30 C31 C32 1.4(16) . . . . ?
C29 C30 C31 C31 -177.3(8) . . . 2_565 ?
C30 C31 C32 C33 -1.5(15) . . . . ?
C31 C31 C32 C33 177.1(7) 2_565 . . . ?
C31 C32 C33 N6 1.5(16) . . . . ?
N7 C34 C35 C36 -0.5(9) . . . . ?
C34 C35 C36 C35 0.2(4) . . . 2_665 ?
C34 C35 C36 C37 -179.8(4) . . . . ?
C35 C36 C37 C38 -42.2(4) . . . . ?
C35 C36 C37 C38 137.8(4) 2_665 . . . ?
C35 C36 C37 C38 137.8(4) . . . 2_665 ?
C35 C36 C37 C38 -42.2(4) 2_665 . . 2_665 ?
C38 C37 C38 C39 0.3(4) 2_665 . . . ?
C36 C37 C38 C39 -179.7(4) . . . . ?
C37 C38 C39 N8 -0.6(9) . . . . ?
O3 C4 N1 C2 4.9(10) . . . . ?
C5 C4 N1 C2 -171.0(5) . . . . ?
C1 C2 N1 C4 74.1(7) . . . . ?
C3 C2 N1 C4 -164.8(6) . . . . ?
O6 C11 N2 C13 -3.3(13) . . . . ?
C7 C11 N2 C13 177.7(7) . . . . ?
C12 C13 N2 C11 -117.8(10) . . . . ?
C14 C13 N2 C11 118.0(9) . . . . ?
O9 C15 N3 C17 -3.2(10) . . . . ?
C9 C15 N3 C17 177.5(6) . . . . ?
C18 C17 N3 C15 70.1(7) . . . . ?
C16 C17 N3 C15 -167.2(6) . . . . ?
C19 C20 N4 C21 0.6(10) . . . . ?
C19 C20 N4 Co2 -178.8(5) . . . . ?
C22 C21 N4 C20 0.5(11) . . . . ?
C22 C21 N4 Co2 179.9(6) . . . . ?
O7 Co2 N4 C20 37.4(5) 3_546 . . . ?
N6 Co2 N4 C20 -56.3(5) . . . . ?
N5 Co2 N4 C20 -112(4) 1_556 . . . ?
O2 Co2 N4 C20 -159.0(5) . . . . ?
O1 Co2 N4 C20 141.0(5) . . . . ?
O7 Co2 N4 C21 -142.0(5) 3_546 . . . ?
N6 Co2 N4 C21 124.4(5) . . . . ?
N5 Co2 N4 C21 68(4) 1_556 . . . ?
O2 Co2 N4 C21 21.6(5) . . . . ?
O1 Co2 N4 C21 -38.3(5) . . . . ?
C25 C26 N5 C27 2.2(10) . . . . ?
C25 C26 N5 Co2 178.6(6) . . . 1_554 ?
C28 C27 N5 C26 0.6(10) . . . . ?
C28 C27 N5 Co2 -175.8(5) . . . 1_554 ?
C32 C33 N6 C29 -1.2(13) . . . . ?
C32 C33 N6 Co2 178.8(7) . . . . ?
C30 C29 N6 C33 1.0(15) . . . . ?
C30 C29 N6 Co2 -179.0(9) . . . . ?
O7 Co2 N6 C33 16.6(6) 3_546 . . . ?
N5 Co2 N6 C33 -76.8(6) 1_556 . . . ?
N4 Co2 N6 C33 105.8(6) . . . . ?
O2 Co2 N6 C33 -164.6(6) . . . . ?
O1 Co2 N6 C33 -159.7(6) . . . . ?
O7 Co2 N6 C29 -163.4(6) 3_546 . . . ?
N5 Co2 N6 C29 103.2(7) 1_556 . . . ?
N4 Co2 N6 C29 -74.2(7) . . . . ?
O2 Co2 N6 C29 15.4(7) . . . . ?
O1 Co2 N6 C29 20.3(10) . . . . ?
C35 C34 N7 C34 0.3(5) . . . 2_665 ?
C35 C34 N7 Co1 -179.7(5) . . . . ?
O8 Co1 N7 C34 -135.6(3) 3_546 . . . ?
O8 Co1 N7 C34 44.4(3) 4_566 . . . ?
O1 Co1 N7 C34 -42.8(3) . . . . ?
O1 Co1 N7 C34 137.2(3) 2_665 . . . ?
N8 Co1 N7 C34 126(100) 1_554 . . . ?
O8 Co1 N7 C34 44.4(3) 3_546 . . 2_665 ?
O8 Co1 N7 C34 -135.6(3) 4_566 . . 2_665 ?
O1 Co1 N7 C34 137.2(3) . . . 2_665 ?
O1 Co1 N7 C34 -42.8(3) 2_665 . . 2_665 ?
N8 Co1 N7 C34 -54(100) 1_554 . . 2_665 ?
C38 C39 N8 C39 0.3(5) . . . 2_665 ?
C38 C39 N8 Co1 -179.7(5) . . . 1_556 ?
O2 C1 O1 Co1 -175.7(5) . . . . ?
C2 C1 O1 Co1 6.1(11) . . . . ?
O2 C1 O1 Co2 0.1(5) . . . . ?
C2 C1 O1 Co2 -178.1(5) . . . . ?
O8 Co1 O1 C1 173.7(8) 3_546 . . . ?
O8 Co1 O1 C1 -1.8(8) 4_566 . . . ?
O1 Co1 O1 C1 -94.1(8) 2_665 . . . ?
N7 Co1 O1 C1 85.9(8) . . . . ?
N8 Co1 O1 C1 -94.1(8) 1_554 . . . ?
O8 Co1 O1 Co2 -1.5(2) 3_546 . . . ?
O8 Co1 O1 Co2 -177.1(2) 4_566 . . . ?
O1 Co1 O1 Co2 90.66(19) 2_665 . . . ?
N7 Co1 O1 Co2 -89.34(18) . . . . ?
N8 Co1 O1 Co2 90.66(18) 1_554 . . . ?
O7 Co2 O1 C1 178.2(3) 3_546 . . . ?
N6 Co2 O1 C1 -5.5(7) . . . . ?
N5 Co2 O1 C1 -88.2(3) 1_556 . . . ?
N4 Co2 O1 C1 88.8(4) . . . . ?
O2 Co2 O1 C1 -0.1(3) . . . . ?
O7 Co2 O1 Co1 -4.1(2) 3_546 . . . ?
N6 Co2 O1 Co1 172.2(5) . . . . ?
N5 Co2 O1 Co1 89.5(2) 1_556 . . . ?
N4 Co2 O1 Co1 -93.5(2) . . . . ?
O2 Co2 O1 Co1 177.6(3) . . . . ?
O1 C1 O2 Co2 -0.1(6) . . . . ?
C2 C1 O2 Co2 178.1(5) . . . . ?
O7 Co2 O2 C1 -5.9(7) 3_546 . . . ?
N6 Co2 O2 C1 178.4(3) . . . . ?
N5 Co2 O2 C1 90.7(4) 1_556 . . . ?
N4 Co2 O2 C1 -91.6(4) . . . . ?
O1 Co2 O2 C1 0.1(3) . . . . ?
O8 C18 O7 Co2 -4.8(9) . . . 3_556 ?
C17 C18 O7 Co2 172.7(4) . . . 3_556 ?
O7 C18 O8 Co1 -10.1(12) . . . 3_556 ?
C17 C18 O8 Co1 172.4(5) . . . 3_556 ?
